data_4100760
loop_
_publ_author_name
'Eric Rivard'
'Keith Huynh'
'Alan J. Lough'
'Ian Manners'

_publ_section_title
;
Donor-Stabilized Cations and Imine Transfer from N-Silylphosphoranimines
;
_journal_name_full 'Journal of the American Chemical Society'
_journal_page_first 2286
_journal_page_last 2287
_journal_paper_doi 10.1021/ja039549z
_journal_volume 126
_journal_year 2004
_chemical_formula_moiety 'C10 H19 Cl2 N3 P Si, C F3 O3 S'
_chemical_formula_sum 'C11 H19 Cl2 F3 N3 O3 P S Si'
_chemical_formula_weight 460.31
_space_group_IT_number 2
_space_group_name_Hall '-P 1'
_space_group_name_H-M_alt 'P -1'
_symmetry_cell_setting triclinic
_symmetry_space_group_name_Hall '-P 1'
_symmetry_space_group_name_H-M 'P -1'
_cell_angle_alpha 88.564(2)
_cell_angle_beta 86.5951(18)
_cell_angle_gamma 85.039(2)
_cell_formula_units_Z 2
_cell_length_a 8.0836(4)
_cell_length_b 8.6430(4)
_cell_length_c 14.6083(7)
_cell_measurement_temperature 150(1)
_cell_volume 1014.84(8)
_diffrn_ambient_temperature 150(1)
_exptl_crystal_density_diffrn 1.506
_cod_depositor_comments
;
The following automatic conversions were performed:
'_symmetry_cell_setting' value 'Triclinic' changed to 'triclinic'
according to '/home/saulius/struct/CIF-dictionaries/cif_core.dic'
dictionary named 'cif_core.dic' version 2.4.1 from 2010-06-29.

Automatic conversion script
Id: cif_fix_enum 1527 2010-12-29 10:47:43Z saulius 
;
_cod_database_code 4100760

loop_
_symmetry_equiv_pos_as_xyz
'x, y, z'
'-x, -y, -z'

loop_
_atom_site_label
_atom_site_type_symbol
_atom_site_fract_x
_atom_site_fract_y
_atom_site_fract_z
_atom_site_U_iso_or_equiv
_atom_site_adp_type
_atom_site_occupancy
_atom_site_symmetry_multiplicity
_atom_site_calc_flag
_atom_site_refinement_flags
_atom_site_disorder_assembly
_atom_site_disorder_group
Cl1 Cl 0.23499(11) 0.36260(11) 0.66082(6) 0.0370(3) Uani 1 1 d . . .
Cl2 Cl 0.54977(12) 0.43353(11) 0.76100(6) 0.0382(3) Uani 1 1 d . . .
P1 P 0.45648(11) 0.26442(11) 0.69391(6) 0.0275(2) Uani 1 1 d . . .
Si1 Si 0.68151(12) 0.20558(12) 0.51960(7) 0.0288(3) Uani 1 1 d . . .
N1 N 0.4045(3) 0.1394(3) 0.78175(18) 0.0254(6) Uani 1 1 d . . .
N2 N 0.3097(3) -0.1681(3) 0.99669(19) 0.0274(6) Uani 1 1 d . . .
N3 N 0.5660(4) 0.1814(4) 0.6219(2) 0.0317(7) Uani 1 1 d . . .
C1 C 0.3033(4) 0.1869(4) 0.8581(2) 0.0287(8) Uani 1 1 d . . .
H1A H 0.2552 0.2911 0.8603 0.034 Uiso 1 1 calc R . .
C2 C 0.2718(4) 0.0895(4) 0.9285(2) 0.0268(8) Uani 1 1 d . . .
H2A H 0.2027 0.1266 0.9796 0.032 Uiso 1 1 calc R . .
C3 C 0.3394(4) -0.0679(4) 0.9288(2) 0.0242(7) Uani 1 1 d . . .
C4 C 0.4441(4) -0.1141(4) 0.8492(2) 0.0306(8) Uani 1 1 d . . .
H4A H 0.4924 -0.2180 0.8452 0.037 Uiso 1 1 calc R . .
C5 C 0.4741(4) -0.0121(4) 0.7808(2) 0.0305(8) Uani 1 1 d . . .
H5A H 0.5459 -0.0453 0.7299 0.037 Uiso 1 1 calc R . .
C7 C 0.1982(5) -0.1292(5) 1.0774(2) 0.0350(9) Uani 1 1 d . . .
H7A H 0.1478 -0.0226 1.0705 0.053 Uiso 1 1 calc R . .
H7B H 0.2619 -0.1380 1.1326 0.053 Uiso 1 1 calc R . .
H7C H 0.1106 -0.2011 1.0828 0.053 Uiso 1 1 calc R . .
C8 C 0.3730(5) -0.3335(4) 0.9891(3) 0.0333(8) Uani 1 1 d . . .
H8A H 0.4946 -0.3414 0.9807 0.050 Uiso 1 1 calc R . .
H8B H 0.3262 -0.3784 0.9365 0.050 Uiso 1 1 calc R . .
H8C H 0.3400 -0.3902 1.0453 0.050 Uiso 1 1 calc R . .
C9 C 0.7726(5) 0.0112(4) 0.4841(3) 0.0394(9) Uani 1 1 d . . .
H9A H 0.8376 -0.0372 0.5334 0.059 Uiso 1 1 calc R . .
H9B H 0.8453 0.0215 0.4285 0.059 Uiso 1 1 calc R . .
H9C H 0.6833 -0.0537 0.4716 0.059 Uiso 1 1 calc R . .
C10 C 0.5420(5) 0.2895(5) 0.4316(3) 0.0395(9) Uani 1 1 d . . .
H10A H 0.4903 0.3907 0.4517 0.059 Uiso 1 1 calc R . .
H10B H 0.4553 0.2195 0.4230 0.059 Uiso 1 1 calc R . .
H10C H 0.6066 0.3028 0.3734 0.059 Uiso 1 1 calc R . .
C11 C 0.8467(5) 0.3337(5) 0.5392(3) 0.0397(9) Uani 1 1 d . . .
H11A H 0.9154 0.2885 0.5878 0.060 Uiso 1 1 calc R . .
H11B H 0.7961 0.4362 0.5577 0.060 Uiso 1 1 calc R . .
H11C H 0.9163 0.3445 0.4825 0.060 Uiso 1 1 calc R . .
S1 S 0.93859(11) -0.35908(10) 0.86330(6) 0.0300(2) Uani 1 1 d . . .
F1 F 0.8649(3) -0.1395(3) 0.74111(16) 0.0620(8) Uani 1 1 d . . .
F2 F 1.1106(3) -0.2527(3) 0.72062(18) 0.0645(8) Uani 1 1 d . . .
F3 F 0.9035(4) -0.3691(3) 0.68599(16) 0.0685(8) Uani 1 1 d . . .
O1 O 1.0414(4) -0.5033(3) 0.85700(19) 0.0518(8) Uani 1 1 d . . .
O2 O 1.0004(3) -0.2411(3) 0.91645(18) 0.0421(7) Uani 1 1 d . . .
O3 O 0.7630(3) -0.3736(3) 0.87800(18) 0.0415(7) Uani 1 1 d . . .
C12 C 0.9543(5) -0.2770(5) 0.7473(3) 0.0411(10) Uani 1 1 d . . .

loop_
_atom_site_aniso_label
_atom_site_aniso_U_11
_atom_site_aniso_U_22
_atom_site_aniso_U_33
_atom_site_aniso_U_23
_atom_site_aniso_U_13
_atom_site_aniso_U_12
Cl1 0.0319(5) 0.0398(5) 0.0377(5) 0.0032(4) -0.0043(4) 0.0058(4)
Cl2 0.0485(6) 0.0349(5) 0.0332(5) 0.0025(4) -0.0060(4) -0.0137(4)
P1 0.0279(5) 0.0284(5) 0.0259(5) 0.0028(4) 0.0003(4) -0.0028(4)
Si1 0.0261(5) 0.0319(5) 0.0283(5) 0.0002(4) 0.0031(4) -0.0043(4)
N1 0.0285(15) 0.0223(14) 0.0247(15) -0.0038(12) 0.0027(12) 0.0001(12)
N2 0.0292(16) 0.0247(15) 0.0272(15) 0.0001(12) 0.0014(12) 0.0007(13)
N3 0.0302(16) 0.0347(17) 0.0295(16) 0.0026(14) 0.0036(12) -0.0024(14)
C1 0.0246(18) 0.0283(18) 0.0318(19) 0.0007(16) 0.0034(14) 0.0014(15)
C2 0.0270(18) 0.0249(17) 0.0279(18) -0.0025(15) 0.0053(14) -0.0021(15)
C3 0.0223(17) 0.0265(17) 0.0239(17) 0.0003(14) -0.0011(13) -0.0027(14)
C4 0.0290(19) 0.0243(18) 0.036(2) -0.0003(16) 0.0051(15) 0.0040(15)
C5 0.0305(19) 0.0271(18) 0.032(2) -0.0021(16) 0.0063(15) 0.0013(15)
C7 0.034(2) 0.042(2) 0.0289(19) 0.0055(17) 0.0025(16) -0.0034(17)
C8 0.039(2) 0.0234(18) 0.037(2) 0.0029(16) -0.0007(17) -0.0001(16)
C9 0.035(2) 0.037(2) 0.046(2) -0.0060(19) 0.0062(17) -0.0039(18)
C10 0.041(2) 0.046(2) 0.032(2) 0.0072(18) 0.0024(17) -0.0092(18)
C11 0.035(2) 0.045(2) 0.041(2) -0.0042(19) 0.0003(17) -0.0131(18)
S1 0.0284(5) 0.0310(5) 0.0293(5) -0.0018(4) 0.0031(4) 0.0020(4)
F1 0.0714(18) 0.0573(16) 0.0505(15) 0.0208(13) 0.0109(13) 0.0177(14)
F2 0.0462(15) 0.0815(19) 0.0612(17) 0.0141(15) 0.0267(12) -0.0046(14)
F3 0.088(2) 0.085(2) 0.0343(14) -0.0117(14) -0.0023(13) -0.0143(17)
O1 0.0588(19) 0.0397(16) 0.0508(18) -0.0011(14) 0.0064(14) 0.0250(15)
O2 0.0386(15) 0.0492(16) 0.0399(15) -0.0116(13) -0.0028(12) -0.0085(13)
O3 0.0293(14) 0.0494(16) 0.0454(16) 0.0051(14) 0.0057(12) -0.0082(13)
C12 0.037(2) 0.047(2) 0.036(2) 0.0012(19) 0.0083(17) 0.0056(19)

loop_
_geom_bond_atom_site_label_1
_geom_bond_atom_site_label_2
_geom_bond_distance
_geom_bond_site_symmetry_2
_geom_bond_publ_flag
Cl1 P1 1.9947(12) . ?
Cl2 P1 2.0040(13) . ?
P1 N3 1.490(3) . ?
P1 N1 1.713(3) . ?
Si1 N3 1.733(3) . ?
Si1 C11 1.846(4) . ?
Si1 C9 1.849(4) . ?
Si1 C10 1.854(4) . ?
N1 C5 1.380(4) . ?
N1 C1 1.392(4) . ?
N2 C3 1.325(4) . ?
N2 C7 1.468(4) . ?
N2 C8 1.480(4) . ?
C1 C2 1.339(5) . ?
C2 C3 1.422(5) . ?
C3 C4 1.440(5) . ?
C4 C5 1.341(5) . ?
S1 O2 1.438(3) . ?
S1 O1 1.439(3) . ?
S1 O3 1.439(3) . ?
S1 C12 1.822(4) . ?
F1 C12 1.341(4) . ?
F2 C12 1.333(4) . ?
F3 C12 1.318(5) . ?

loop_
_cod_related_entry_id
_cod_related_entry_database
_cod_related_entry_code
1 ChemSpider 30659949
